data_2217401
loop_
_publ_author_name
'Saeed, Aamer'
'Hussain, Shahid'
'Bolte, Michael'

_publ_section_title
;
 <i>N</i>-(2-Methylphenyl)-2-nitrobenzamide
;
_journal_coeditor_code AT2536
_journal_issue 2
_journal_name_full 'Acta Crystallographica Section E'
_journal_page_first o521
_journal_page_last o521
_journal_paper_doi 10.1107/S1600536808002298
_journal_volume 64
_journal_year 2008
_chemical_formula_iupac 'C14 H12 N2 O3'
_chemical_formula_moiety 'C14 H12 N2 O3'
_chemical_formula_sum 'C14 H12 N2 O3'
_chemical_formula_weight 256.26
_chemical_name_systematic
;
N-(2-Methylphenyl)-2-nitrobenzamide
;
_space_group_IT_number 19
_symmetry_cell_setting orthorhombic
_symmetry_space_group_name_Hall 'P 2ac 2ab'
_symmetry_space_group_name_H-M 'P 21 21 21'
_atom_sites_solution_hydrogens geom
_atom_sites_solution_primary direct
_atom_sites_solution_secondary difmap
_audit_creation_method SHELXL-97
_cell_angle_alpha 90.00
_cell_angle_beta 90.00
_cell_angle_gamma 90.00
_cell_formula_units_Z 4
_cell_length_a 7.8063(10)
_cell_length_b 12.2856(11)
_cell_length_c 13.1353(13)
_cell_measurement_reflns_used 3989
_cell_measurement_temperature 273(2)
_cell_measurement_theta_max 25.7
_cell_measurement_theta_min 3.6
_cell_volume 1259.7(2)
_computing_cell_refinement 'X-AREA (Stoe & Cie, 2001)'
_computing_data_collection 'X-AREA (Stoe & Cie, 2001)'
_computing_data_reduction 'X-AREA (Stoe & Cie, 2001)'
_computing_molecular_graphics 'PLATON (Spek, 2003)'
_computing_publication_material 'SHELXL97 (Sheldrick, 2008)'
_computing_structure_refinement 'SHELXL97 (Sheldrick, 2008)'
_computing_structure_solution 'SHELXS97 (Sheldrick, 2008)'
_diffrn_ambient_temperature 273(2)
_diffrn_measured_fraction_theta_full 0.995
_diffrn_measured_fraction_theta_max 0.995
_diffrn_measurement_device_type 'Stoe IPDSII two-circle'
_diffrn_measurement_method \w
_diffrn_radiation_monochromator graphite
_diffrn_radiation_source 'fine-focus sealed tube'
_diffrn_radiation_type MoK\a
_diffrn_radiation_wavelength 0.71073
_diffrn_reflns_av_R_equivalents 0.0363
_diffrn_reflns_av_sigmaI/netI 0.0246
_diffrn_reflns_limit_h_max 9
_diffrn_reflns_limit_h_min -8
_diffrn_reflns_limit_k_max 12
_diffrn_reflns_limit_k_min -14
_diffrn_reflns_limit_l_max 15
_diffrn_reflns_limit_l_min -15
_diffrn_reflns_number 4741
_diffrn_reflns_theta_full 25.00
_diffrn_reflns_theta_max 25.52
_diffrn_reflns_theta_min 3.52
_diffrn_standards_number 0
_exptl_absorpt_coefficient_mu 0.097
_exptl_absorpt_correction_type none
_exptl_crystal_colour 'light brown'
_exptl_crystal_density_diffrn 1.351
_exptl_crystal_density_method 'not measured'
_exptl_crystal_description needle
_exptl_crystal_F_000 536
_exptl_crystal_size_max 0.35
_exptl_crystal_size_mid 0.14
_exptl_crystal_size_min 0.13
_refine_diff_density_max 0.133
_refine_diff_density_min -0.138
_refine_ls_extinction_coef 0.017(3)
_refine_ls_extinction_expression Fc^*^=kFc[1+0.001xFc^2^\l^3^/sin(2\q)]^-1/4^
_refine_ls_extinction_method 'SHELXL97 (Sheldrick, 1997)'
_refine_ls_goodness_of_fit_ref 1.023
_refine_ls_hydrogen_treatment mixed
_refine_ls_matrix_type full
_refine_ls_number_parameters 178
_refine_ls_number_reflns 1364
_refine_ls_number_restraints 0
_refine_ls_restrained_S_all 1.023
_refine_ls_R_factor_all 0.0355
_refine_ls_R_factor_gt 0.0307
_refine_ls_shift/su_max 0.000
_refine_ls_shift/su_mean 0.000
_refine_ls_structure_factor_coef Fsqd
_refine_ls_weighting_details 'calc w=1/[\s^2^(Fo^2^)+(0.0533P)^2^+0.0696P] where P=(Fo^2^+2Fc^2^)/3'
_refine_ls_weighting_scheme calc
_refine_ls_wR_factor_gt 0.0756
_refine_ls_wR_factor_ref 0.0775
_reflns_number_gt 1243
_reflns_number_total 1364
_reflns_threshold_expression I>2\s(I)
_cod_data_source_file at2536.cif
_cod_data_source_block I
_cod_database_code 2217401
_cod_database_fobs_code 2217401

loop_
_symmetry_equiv_pos_as_xyz
'x, y, z'
'-x+1/2, -y, z+1/2'
'-x, y+1/2, -z+1/2'
'x+1/2, -y+1/2, -z'

loop_
_atom_site_type_symbol
_atom_site_label
_atom_site_fract_x
_atom_site_fract_y
_atom_site_fract_z
_atom_site_U_iso_or_equiv
_atom_site_adp_type
_atom_site_calc_flag
_atom_site_refinement_flags
_atom_site_occupancy
N N1 0.6342(2) 0.68690(13) 0.54004(11) 0.0240(4) Uani d . 1
H H1 0.553(3) 0.726(2) 0.5746(17) 0.040(7) Uiso d . 1
C C1 0.7172(2) 0.73801(15) 0.46407(13) 0.0227(4) Uani d . 1
O O1 0.82960(19) 0.69697(10) 0.41024(10) 0.0277(3) Uani d . 1
N N2 0.5272(2) 0.82075(14) 0.28700(12) 0.0302(4) Uani d . 1
O O2 0.5146(3) 0.85091(14) 0.19817(11) 0.0495(5) Uani d . 1
O O3 0.4810(2) 0.73064(12) 0.31740(11) 0.0388(4) Uani d . 1
C C11 0.6745(2) 0.85748(16) 0.45063(13) 0.0239(4) Uani d . 1
C C12 0.5996(3) 0.89811(16) 0.36185(14) 0.0251(4) Uani d . 1
C C13 0.5832(3) 1.00790(17) 0.34180(16) 0.0341(5) Uani d . 1
H H13 0.5322 1.0317 0.2818 0.041 Uiso calc R 1
C C14 0.6439(3) 1.08187(18) 0.41256(18) 0.0405(5) Uani d . 1
H H14 0.6340 1.1562 0.4004 0.049 Uiso calc R 1
C C15 0.7190(3) 1.04525(17) 0.50114(18) 0.0383(5) Uani d . 1
H H15 0.7598 1.0952 0.5485 0.046 Uiso calc R 1
C C16 0.7347(3) 0.93358(17) 0.52071(16) 0.0321(5) Uani d . 1
H H16 0.7856 0.9101 0.5808 0.038 Uiso calc R 1
C C21 0.6503(3) 0.57434(16) 0.56687(14) 0.0246(4) Uani d . 1
C C22 0.6130(3) 0.54470(17) 0.66744(14) 0.0284(4) Uani d . 1
C C23 0.6223(3) 0.43408(19) 0.69291(17) 0.0384(5) Uani d . 1
H H23 0.5968 0.4124 0.7590 0.046 Uiso calc R 1
C C24 0.6687(4) 0.35605(18) 0.62128(18) 0.0417(6) Uani d . 1
H H24 0.6756 0.2831 0.6399 0.050 Uiso calc R 1
C C25 0.7045(3) 0.38710(17) 0.52281(17) 0.0392(5) Uani d . 1
H H25 0.7353 0.3349 0.4749 0.047 Uiso calc R 1
C C26 0.6949(3) 0.49615(17) 0.49469(15) 0.0316(5) Uani d . 1
H H26 0.7181 0.5168 0.4280 0.038 Uiso calc R 1
C C27 0.5619(3) 0.6283(2) 0.74710(14) 0.0365(5) Uani d . 1
H H27A 0.6471 0.6846 0.7501 0.055 Uiso calc R 1
H H27B 0.5531 0.5935 0.8124 0.055 Uiso calc R 1
H H27C 0.4533 0.6595 0.7292 0.055 Uiso calc R 1

loop_
_atom_site_aniso_label
_atom_site_aniso_U_11
_atom_site_aniso_U_22
_atom_site_aniso_U_33
_atom_site_aniso_U_12
_atom_site_aniso_U_13
_atom_site_aniso_U_23
N1 0.0313(9) 0.0204(8) 0.0201(8) 0.0029(7) 0.0025(7) 0.0010(6)
C1 0.0261(10) 0.0223(9) 0.0198(8) -0.0011(8) -0.0039(7) -0.0026(7)
O1 0.0326(8) 0.0226(7) 0.0278(7) -0.0013(6) 0.0060(6) -0.0034(5)
N2 0.0338(9) 0.0316(10) 0.0251(8) 0.0001(8) -0.0025(7) 0.0009(7)
O2 0.0736(13) 0.0524(10) 0.0226(7) -0.0003(10) -0.0107(8) 0.0060(7)
O3 0.0504(10) 0.0302(7) 0.0358(7) -0.0138(7) -0.0059(7) -0.0001(6)
C11 0.0259(10) 0.0206(9) 0.0252(9) 0.0001(8) 0.0029(8) -0.0013(7)
C12 0.0259(10) 0.0244(10) 0.0250(9) -0.0034(8) 0.0018(8) 0.0009(7)
C13 0.0388(12) 0.0262(11) 0.0373(10) 0.0009(9) 0.0015(10) 0.0096(9)
C14 0.0439(13) 0.0210(10) 0.0565(14) 0.0021(10) -0.0018(11) 0.0034(10)
C15 0.0425(13) 0.0233(10) 0.0492(13) -0.0015(10) -0.0036(11) -0.0101(9)
C16 0.0377(12) 0.0271(10) 0.0314(10) 0.0034(9) -0.0054(9) -0.0050(8)
C21 0.0274(10) 0.0224(9) 0.0242(8) 0.0002(8) -0.0025(8) 0.0036(7)
C22 0.0311(10) 0.0300(10) 0.0241(9) 0.0019(9) -0.0024(8) 0.0053(8)
C23 0.0465(13) 0.0357(12) 0.0330(10) 0.0005(10) -0.0003(10) 0.0134(9)
C24 0.0532(14) 0.0230(10) 0.0490(12) 0.0001(11) 0.0022(12) 0.0116(10)
C25 0.0522(14) 0.0231(10) 0.0422(11) -0.0016(10) 0.0020(11) -0.0017(9)
C26 0.0439(13) 0.0230(9) 0.0278(10) -0.0016(9) 0.0016(9) 0.0020(8)
C27 0.0451(13) 0.0436(13) 0.0209(9) 0.0077(11) 0.0032(9) 0.0031(9)

loop_
_atom_type_symbol
_atom_type_description
_atom_type_scat_dispersion_real
_atom_type_scat_dispersion_imag
_atom_type_scat_source
C C 0.0033 0.0016 'International Tables Vol C Tables 4.2.6.8 and 6.1.1.4'
H H 0.0000 0.0000 'International Tables Vol C Tables 4.2.6.8 and 6.1.1.4'
N N 0.0061 0.0033 'International Tables Vol C Tables 4.2.6.8 and 6.1.1.4'
O O 0.0106 0.0060 'International Tables Vol C Tables 4.2.6.8 and 6.1.1.4'

loop_
_geom_angle_atom_site_label_1
_geom_angle_atom_site_label_2
_geom_angle_atom_site_label_3
_geom_angle
C1 N1 C21 126.20(17)
C1 N1 H1 117.5(15)
C21 N1 H1 116.1(16)
O1 C1 N1 125.21(18)
O1 C1 C11 119.02(17)
N1 C1 C11 115.63(16)
O2 N2 O3 123.79(18)
O2 N2 C12 117.91(17)
O3 N2 C12 118.30(16)
C16 C11 C12 116.93(18)
C16 C11 C1 119.92(16)
C12 C11 C1 122.37(16)
C13 C12 C11 123.19(18)
C13 C12 N2 117.73(18)
C11 C12 N2 119.03(17)
C12 C13 C14 118.8(2)
C12 C13 H13 120.6
C14 C13 H13 120.6
C15 C14 C13 119.9(2)
C15 C14 H14 120.1
C13 C14 H14 120.1
C14 C15 C16 120.8(2)
C14 C15 H15 119.6
C16 C15 H15 119.6
C11 C16 C15 120.4(2)
C11 C16 H16 119.8
C15 C16 H16 119.8
C26 C21 C22 120.94(18)
C26 C21 N1 121.32(16)
C22 C21 N1 117.68(17)
C21 C22 C23 117.80(19)
C21 C22 C27 121.89(18)
C23 C22 C27 120.30(18)
C24 C23 C22 121.35(19)
C24 C23 H23 119.3
C22 C23 H23 119.3
C25 C24 C23 119.8(2)
C25 C24 H24 120.1
C23 C24 H24 120.1
C24 C25 C26 120.3(2)
C24 C25 H25 119.8
C26 C25 H25 119.8
C25 C26 C21 119.76(19)
C25 C26 H26 120.1
C21 C26 H26 120.1
C22 C27 H27A 109.5
C22 C27 H27B 109.5
H27A C27 H27B 109.5
C22 C27 H27C 109.5
H27A C27 H27C 109.5
H27B C27 H27C 109.5

loop_
_geom_bond_atom_site_label_1
_geom_bond_atom_site_label_2
_geom_bond_distance
N1 C1 1.345(2)
N1 C21 1.433(2)
N1 H1 0.92(3)
C1 O1 1.234(2)
C1 C11 1.515(3)
N2 O2 1.228(2)
N2 O3 1.231(2)
N2 C12 1.480(3)
C11 C16 1.393(3)
C11 C12 1.397(3)
C12 C13 1.380(3)
C13 C14 1.384(3)
C13 H13 0.9300
C14 C15 1.379(3)
C14 H14 0.9300
C15 C16 1.401(3)
C15 H15 0.9300
C16 H16 0.9300
C21 C26 1.394(3)
C21 C22 1.401(3)
C22 C23 1.401(3)
C22 C27 1.519(3)
C23 C24 1.391(3)
C23 H23 0.9300
C24 C25 1.377(3)
C24 H24 0.9300
C25 C26 1.392(3)
C25 H25 0.9300
C26 H26 0.9300
C27 H27A 0.9600
C27 H27B 0.9600
C27 H27C 0.9600

loop_
_geom_hbond_atom_site_label_D
_geom_hbond_atom_site_label_H
_geom_hbond_atom_site_label_A
_geom_hbond_site_symmetry_A
_geom_hbond_distance_DH
_geom_hbond_distance_HA
_geom_hbond_distance_DA
_geom_hbond_angle_DHA
N1 H1 O1 4_466 0.92(3) 1.99(3) 2.849(2) 155(2)

loop_
_geom_torsion_atom_site_label_1
_geom_torsion_atom_site_label_2
_geom_torsion_atom_site_label_3
_geom_torsion_atom_site_label_4
_geom_torsion
C21 N1 C1 O1 -5.4(3)
C21 N1 C1 C11 178.96(17)
O1 C1 C11 C16 -103.0(2)
N1 C1 C11 C16 72.9(2)
O1 C1 C11 C12 66.5(3)
N1 C1 C11 C12 -117.6(2)
C16 C11 C12 C13 -0.2(3)
C1 C11 C12 C13 -170.0(2)
C16 C11 C12 N2 -177.46(18)
C1 C11 C12 N2 12.7(3)
O2 N2 C12 C13 26.3(3)
O3 N2 C12 C13 -152.8(2)
O2 N2 C12 C11 -156.3(2)
O3 N2 C12 C11 24.7(3)
C11 C12 C13 C14 0.2(3)
N2 C12 C13 C14 177.49(19)
C12 C13 C14 C15 0.0(3)
C13 C14 C15 C16 -0.1(4)
C12 C11 C16 C15 0.0(3)
C1 C11 C16 C15 170.1(2)
C14 C15 C16 C11 0.1(4)
C1 N1 C21 C26 -27.7(3)
C1 N1 C21 C22 154.78(19)
C26 C21 C22 C23 0.1(3)
N1 C21 C22 C23 177.60(19)
C26 C21 C22 C27 -179.2(2)
N1 C21 C22 C27 -1.7(3)
C21 C22 C23 C24 0.7(3)
C27 C22 C23 C24 -180.0(2)
C22 C23 C24 C25 -0.8(4)
C23 C24 C25 C26 0.2(4)
C24 C25 C26 C21 0.6(4)
C22 C21 C26 C25 -0.7(3)
N1 C21 C26 C25 -178.1(2)

loop_
_cod_related_entry_id
_cod_related_entry_database
_cod_related_entry_code
1 ChemSpider 628476
